data_2000562
loop_
_publ_author_name
'Roos, H. M.'
'Dillen, J. L. M.'

_publ_section_title
;
 Structure of tris(5-acetyl-3-thienyl)methane-<i>n</i>-hexane (3/1)
 inclusion compound
;
_journal_issue 10
_journal_name_full 'Acta Crystallographica Section C'
_journal_page_first 1882
_journal_page_last 1884
_journal_paper_doi 10.1107/S0108270192002312
_journal_volume 48
_journal_year 1992
_chemical_formula_moiety '3(C19 H16 O3 S3),C6 H14'
_chemical_formula_sum 'C63 H62 O9 S9'
_chemical_formula_weight 1251.7
_space_group_crystal_system triclinic
_space_group_IT_number 2
_space_group_name_Hall '-P 1'
_space_group_name_H-M_alt 'P -1'
_cell_angle_alpha 93.64(5)
_cell_angle_beta 105.69(5)
_cell_angle_gamma 85.89(5)
_cell_formula_units_Z 2
_cell_length_a 20.604(5)
_cell_length_b 12.694(5)
_cell_length_c 12.647(5)
_cell_volume 3173(2)
_diffrn_radiation_type Mo
_diffrn_radiation_wavelength 0.7107
_exptl_absorpt_coefficient_mu 0.318
_exptl_crystal_density_diffrn 1.31
_exptl_crystal_F_000 1312
_cod_data_source_file al0531.cif
_cod_data_source_block al0531a
_cod_depositor_comments
;
 Updating space group information and adding the symmetry operation list.

 Antanas Vaitkus,
 2018-06-14
;
_cod_original_cell_volume 3173.0(10)
_cod_database_code 2000562

loop_
_space_group_symop_id
_space_group_symop_operation_xyz
1 x,y,z
2 -x,-y,-z

loop_
_atom_site_label
_atom_site_fract_x
_atom_site_fract_y
_atom_site_fract_z
_atom_site_U_iso_or_equiv
C(1) .7700(3) .4614(4) .5932(4) .0420(10)
S(1) .92110(10) .27240(10) .77060(10) .0620(10)
C(2) .8799(2) .3893(5) .7227(5) .0540(10)
C(3) .8182(3) .3755(4) .6515(4) .0410(10)
C(4) .8035(3) .2675(4) .6362(5) .0470(10)
C(5) .8549(3) .2021(5) .6948(5) .0510(10)
C(6) .8597(4) .0864(5) .7013(6) .063(2)
O(1) .9103(3) .0425(3) .7589(4) .0820(10)
C(7) .8008(3) .0261(5) .6341(6) .085(2)
S(2) .76920(10) .4882(2) .27800(10) .0800(10)
C(8) .7401(3) .4606(5) .3855(5) .062(2)
C(9) .7844(3) .4833(4) .4845(5) .0480(10)
C(10) .8449(3) .5244(4) .4717(5) .0480(10)
C(11) .8429(3) .5329(4) .3648(5) .0550(10)
C(12) .8923(4) .5723(5) .3159(6) .073(2)
O(2) .8806(3) .5776(4) .2162(4) .1010(10)
C(13) .9583(3) .6040(5) .3874(6) .079(2)
S(3) .75410(10) .75170(10) .73710(10) .0600(10)
C(14) .7670(3) .6612(4) .6378(5) .0490(10)
C(15) .7666(3) .5591(5) .6654(5) .0400(10)
C(16) .7566(3) .5555(5) .7698(5) .0480(10)
C(17) .7487(3) .6545(5) .8207(5) .0470(10)
C(18) .7366(3) .6795(5) .9291(5) .0520(10)
O(3) .7284(2) .7710(3) .9588(3) .0690(10)
C(19) .7296(3) .5894(5) .9962(5) .078(2)
C(20) .9163(3) .9217(4) 1.0837(4) .0490(10)
S(4) .93200(10) .63020(10) .94580(10) .0570(10)
C(21) .9188(3) .7233(4) 1.0440(5) .0510(10)
C(22) .9206(3) .8227(4) 1.0131(5) .0440(10)
C(23) .9310(3) .8261(5) .9087(5) .0480(10)
C(24) .9393(3) .7272(5) .8610(5) .0470(10)
C(25) .9506(3) .6980(5) .7536(5) .0560(10)
O(4) .9563(2) .6063(3) .7243(3) .0740(10)
C(26) .9532(4) .7836(5) .6798(5) .095(2)
S(5) .76000(10) 1.09970(10) .90090(10) .0670(10)
C(27) .8047(3) .9881(5) .9518(5) .0600(10)
C(28) .8657(3) 1.0065(5) 1.0218(5) .0480(10)
C(29) .8766(3) 1.1149(5) 1.0341(5) .0510(10)
C(30) .8231(3) 1.1754(5) .9727(5) .0530(10)
C(31) .8147(4) 1.2903(6) .9618(6) .068(2)
O(5) .7658(3) 1.3302(3) .8988(4) .0880(10)
C(32) .8710(3) 1.3578(5) 1.0321(6) .087(2)
S(6) .91050(10) .8989(2) 1.39820(10) .0790(10)
C(33) .9424(3) .9244(5) 1.2908(5) .064(2)
C(34) .9002(3) .9020(4) 1.1911(5) .0510(10)
C(35) .8384(3) .8639(4) 1.2001(5) .0550(10)
C(36) .8356(3) .8559(5) 1.3088(5) .060(2)
C(37) .7834(4) .8203(5) 1.3517(6) .072(2)
O(6) .7924(3) .8203(4) 1.4512(4) .1060(10)
C(38) .7203(4) .7844(6) 1.2728(6) .096(2)
C(39) .4348(3) .2883(4) .2347(5) .0500(10)
S(7) .41260(10) .44080(10) .51460(10) .0600(10)
C(40) .4275(3) .3346(5) .4336(5) .0540(10)
C(41) .4276(3) .3641(5) .3299(5) .0480(10)
C(42) .4153(3) .4746(4) .3194(5) .0460(10)
C(43) .4068(3) .5273(5) .4132(5) .0470(10)
C(44) .3919(3) .6387(5) .4304(5) .0560(10)
O(7) .3818(2) .6728(3) .5176(3) .0690(10)
C(45) .3878(3) .7114(5) .3398(5) .077(2)
S(8) .58520(10) .3971(2) .1325(2) .0810(10)
C(46) .5441(3) .3671(5) .2260(5) .066(2)
C(47) .4841(3) .3242(5) .1768(5) .0510(10)
C(48) .4706(3) .3153(5) .0616(5) .0540(10)
C(49) .5215(4) .3512(5) .0263(5) .063(2)
C(50) .5272(4) .3599(6) -.0869(6) .081(2)
O(8) .5746(3) .4000(4) -.1042(4) .112(2)
C(51) .4714(4) .3186(6) -.1784(5) .112(2)
S(9) .43780(10) -.02580(10) .2566(2) .0800(10)
C(52) .4068(3) .0962(5) .2162(5) .064(2)
C(53) .4491(3) .1725(5) .2632(5) .0500(10)
C(54) .5096(3) .1326(5) .3371(5) .0540(10)
C(55) .5096(3) .0247(5) .3411(5) .0570(10)
C(56) .5621(4) -.0481(6) .4059(6) .075(2)
O(9) .5527(3) -.1428(4) .3990(4) .1020(10)
C(57) .6257(3) -.0068(5) .4787(5) .085(2)
C(58) .8563(6) .2051(9) .3562(9) .226(2)
C(59) .7873(6) .1677(10) .3232(11) .226(2)
C(60) .7448(7) .1433(10) .2238(10) .226(2)
C(61) .6833(7) .1058(10) .2114(10) .226(2)
C(62) .6437(7) .0747(10) .1104(11) .226(2)
C(63) .5840(6) .0243(9) .0831(9) .226(2)
H(1) .7199(3) .4325(4) .5731(4) ?
H(2) .9007(3) .4657(5) .7465(5) ?
H(4) .7568(3) .2394(4) .5839(5) ?
H(7A) .7619(3) .0809(5) .5898(6) ?
H(7B) .7809(3) -.0172(5) .6880(6) ?
H(7C) .8174(3) -.0285(5) .5764(8) ?
H(8) .6916(3) .4286(5) .3767(5) ?
H(10) .8871(3) .5460(4) .5395(5) ?
H(13A) .9600(3) .5943(5) .4723(6) ?
H(13B) .9647(3) .6858(5) .3758(6) ?
H(13C) .9985(3) .5549(5) .3663(6) ?
H(14) .7748(3) .6827(4) .5611(5) ?
H(16) .7550(3) .4823(5) .8080(5) ?
H(19A) .7390(3) .5153(5) .9545(5) ?
H(19B) .6791(3) .5931(5) 1.0066(5) ?
H(19C) .7658(3) .5950(5) 1.0759(5) ?
H(20) .9665(3) .9507(4) 1.1042(4) ?
H(21) .9101(3) .7045(4) 1.1210(5) ?
H(23) .9323(3) .8987(5) .8695(5) ?
H(26A) .9473(4) .8596(5) .7206(5) ?
H(26B) .9130(4) .7762(5) .6049(5) ?
H(26C) 1.0013(4) .7771(5) .6602(5) ?
H(27) .7863(3) .9099(5) .9304(5) ?
H(29) .9221(3) 1.1474(5) 1.0859(5) ?
H(32A) .9100(3) 1.3071(5) 1.0826(6) ?
H(32B) .8504(3) 1.4137(5) 1.0840(6) ?
H(32C) .8923(3) 1.3998(5) .9791(6) ?
H(33) .9914(3) .9553(5) 1.3020(5) ?
H(35) .7976(3) .8431(4) 1.1296(5) ?
H(38A) .7235(4) .7913(6) 1.1897(6) ?
H(38B) .6776(4) .8329(6) 1.2856(6) ?
H(38C) .7141(4) .7029(6) 1.2859(6) ?
H(39) .3851(3) .2918(4) .1777(5) ?
H(40) .4358(3) .2543(5) .4598(5) ?
H(42) .4129(3) .5135(4) .2449(5) ?
H(45A) .3983(3) .6666(5) .2703(5) ?
H(45B) .4245(3) .7707(5) .3684(5) ?
H(45C) .3378(3) .7494(5) .3156(5) ?
H(46) .5634(3) .3805(5) .3137(5) ?
H(48) .4255(3) .2839(5) .0077(5) ?
H(51A) .4345(4) .2864(6) -.1448(5) ?
H(51B) .4916(4) .2573(6) -.2258(5) ?
H(51C) .4476(4) .3821(6) -.2309(5) ?
H(52) .3581(3) .1116(5) .1589(5) ?
H(54) .5498(3) .1805(5) .3837(5) ?
H(57A) .6244(3) .0780(5) .4735(5) ?
H(57B) .6684(3) -.0425(5) .4527(5) ?
H(57C) .6305(3) -.0258(5) .5626(5) ?
H(58A) .8727(6) .2156(9) .4446(9) ?
H(58B) .8568(6) .2795(9) .3196(9) ?
H(58C) .8900(6) .1474(9) .3285(9) ?
H(59A) .7587(6) .2282(10) .3582(11) ?
H(59B) .7919(6) .0961(10) .3671(11) ?
H(60A) .7722(7) .0845(10) .1846(10) ?
H(60B) .7359(7) .2149(10) .1790(10) ?
H(61A) .6914(7) .0375(10) .2613(10) ?
H(61B) .6542(7) .1669(10) .2442(10) ?
H(62A) .6314(7) .1469(10) .0665(11) ?
H(62B) .6771(7) .0233(10) .0748(11) ?
H(63A) .5667(6) .0124(9) -.0051(9) ?
H(63B) .5464(6) .0723(9) .1124(9) ?
H(63C) .5920(6) -.0512(9) .1207(9) ?

loop_
_geom_angle_atom_site_label_1
_geom_angle_atom_site_label_2
_geom_angle_atom_site_label_3
_geom_angle
C(3) C(1) C(9) 111.0(5)
C(9) C(1) C(15) 113.4(5)
S(1) C(2) C(3) 112.8(4)
C(1) C(3) C(4) 122.3(5)
C(3) C(4) C(5) 112.9(5)
S(1) C(5) C(6) 118.6(4)
C(5) C(6) O(1) 120.0(6)
O(1) C(6) C(7) 122.3(6)
S(2) C(8) C(9) 112.7(5)
C(1) C(9) C(10) 126.2(5)
C(9) C(10) C(11) 112.1(5)
S(2) C(11) C(12) 118.2(5)
C(11) C(12) O(2) 120.9(7)
O(2) C(12) C(13) 119.4(8)
S(3) C(14) C(15) 113.2(5)
C(1) C(15) C(16) 122.3(5)
C(15) C(16) C(17) 114.2(5)
S(3) C(17) C(18) 121.4(4)
C(17) C(18) O(3) 119.6(6)
O(3) C(18) C(19) 121.9(6)
C(22) C(20) C(34) 113.6(5)
C(21) S(4) C(24) 91.4(3)
C(20) C(22) C(21) 125.1(6)
C(21) C(22) C(23) 113.2(5)
S(4) C(24) C(23) 110.6(5)
C(23) C(24) C(25) 129.4(6)
C(24) C(25) C(26) 118.8(5)
C(27) S(5) C(30) 91.2(3)
C(20) C(28) C(27) 125.4(5)
C(3) C(1) C(15) 112.9(4)
C(2) S(1) C(5) 91.2(3)
C(1) C(3) C(2) 126.1(5)
C(2) C(3) C(4) 111.6(5)
S(1) C(5) C(4) 111.5(4)
C(4) C(5) C(6) 129.9(5)
C(5) C(6) C(7) 117.7(5)
C(8) S(2) C(11) 91.7(3)
C(1) C(9) C(8) 122.0(6)
C(8) C(9) C(10) 111.7(6)
S(2) C(11) C(10) 111.8(5)
C(10) C(11) C(12) 130.0(6)
C(11) C(12) C(13) 119.7(6)
C(14) S(3) C(17) 91.8(3)
C(1) C(15) C(14) 126.8(5)
C(14) C(15) C(16) 110.7(5)
S(3) C(17) C(16) 110.1(5)
C(16) C(17) C(18) 128.6(6)
C(17) C(18) C(19) 118.3(5)
C(22) C(20) C(28) 112.3(4)
C(28) C(20) C(34) 109.6(5)
S(4) C(21) C(22) 111.7(5)
C(20) C(22) C(23) 121.7(5)
C(22) C(23) C(24) 113.0(5)
S(4) C(24) C(25) 120.0(4)
C(24) C(25) O(4) 120.5(6)
O(4) C(25) C(26) 120.7(6)
S(5) C(27) C(28) 113.5(5)
C(20) C(28) C(29) 123.5(5)
C(27) C(28) C(29) 111.1(5)
S(5) C(30) C(29) 111.6(4)
C(29) C(30) C(31) 129.8(6)
C(30) C(31) C(32) 117.7(5)
C(33) S(6) C(36) 92.1(3)
C(20) C(34) C(33) 123.1(6)
C(33) C(34) C(35) 111.6(6)
S(6) C(36) C(35) 109.0(5)
C(35) C(36) C(37) 130.6(6)
C(36) C(37) C(38) 118.6(7)
C(41) C(39) C(47) 112.4(5)
C(47) C(39) C(53) 111.6(5)
S(7) C(40) C(41) 111.6(4)
C(39) C(41) C(42) 122.9(5)
C(41) C(42) C(43) 113.4(6)
S(7) C(43) C(44) 121.0(5)
C(43) C(44) O(7) 120.1(6)
O(7) C(44) C(45) 120.7(6)
S(8) C(46) C(47) 111.9(5)
C(39) C(47) C(48) 121.1(5)
C(47) C(48) C(49) 111.8(5)
S(8) C(49) C(50) 117.8(6)
C(49) C(50) O(8) 121.3(6)
O(8) C(50) C(51) 121.7(7)
S(9) C(52) C(53) 112.9(4)
C(39) C(53) C(54) 123.9(5)
C(53) C(54) C(55) 110.6(5)
S(9) C(55) C(56) 119.0(5)
C(55) C(56) O(9) 119.1(6)
O(9) C(56) C(57) 120.7(6)
C(59) C(60) C(61) 123.3(14)
C(61) C(62) C(63) 129.8(14)
C(28) C(29) C(30) 112.7(5)
S(5) C(30) C(31) 118.7(4)
C(30) C(31) O(5) 121.1(6)
O(5) C(31) C(32) 121.2(6)
S(6) C(33) C(34) 113.5(6)
C(20) C(34) C(35) 125.2(5)
C(34) C(35) C(36) 113.8(5)
S(6) C(36) C(37) 120.3(5)
C(36) C(37) O(6) 119.0(7)
O(6) C(37) C(38) 122.4(8)
C(41) C(39) C(53) 114.9(5)
C(40) S(7) C(43) 92.6(3)
C(39) C(41) C(40) 125.4(5)
C(40) C(41) C(42) 111.5(5)
S(7) C(43) C(42) 110.8(4)
C(42) C(43) C(44) 128.1(6)
C(43) C(44) C(45) 119.2(6)
C(46) S(8) C(49) 91.2(3)
C(39) C(47) C(46) 126.1(5)
C(46) C(47) C(48) 112.8(6)
S(8) C(49) C(48) 112.3(5)
C(48) C(49) C(50) 129.9(6)
C(49) C(50) C(51) 117.0(7)
C(52) S(9) C(55) 91.2(3)
C(39) C(53) C(52) 123.1(5)
C(52) C(53) C(54) 112.9(5)
S(9) C(55) C(54) 112.4(4)
C(54) C(55) C(56) 128.6(6)
C(55) C(56) C(57) 120.2(6)
C(58) C(59) C(60) 132.5(14)
C(60) C(61) C(62) 121.7(14)

loop_
_geom_bond_atom_site_label_1
_geom_bond_atom_site_label_2
_geom_bond_distance
C(1) C(3) 1.506(7)
C(1) C(15) 1.502(8)
S(1) C(5) 1.713(6)
C(3) C(4) 1.416(8)
C(5) C(6) 1.471(9)
C(6) C(7) 1.508(9)
S(2) C(11) 1.725(6)
C(9) C(10) 1.438(10)
C(11) C(12) 1.457(12)
C(12) C(13) 1.482(10)
S(3) C(17) 1.703(6)
C(15) C(16) 1.395(9)
C(17) C(18) 1.469(9)
C(18) C(19) 1.504(9)
C(20) C(28) 1.537(8)
S(4) C(21) 1.722(6)
C(21) C(22) 1.351(8)
C(23) C(24) 1.379(8)
C(25) O(4) 1.207(8)
S(5) C(27) 1.697(6)
C(27) C(28) 1.355(8)
C(29) C(30) 1.379(8)
C(31) O(5) 1.205(8)
S(6) C(33) 1.717(8)
C(33) C(34) 1.350(8)
C(35) C(36) 1.402(10)
C(37) O(6) 1.221(9)
C(39) C(41) 1.525(8)
C(39) C(53) 1.525(8)
S(7) C(43) 1.715(6)
C(41) C(42) 1.415(8)
C(43) C(44) 1.441(9)
C(44) C(45) 1.497(10)
S(8) C(49) 1.709(6)
C(47) C(48) 1.406(8)
C(1) C(9) 1.528(9)
S(1) C(2) 1.716(6)
C(2) C(3) 1.359(7)
C(4) C(5) 1.375(8)
C(6) O(1) 1.218(8)
S(2) C(8) 1.692(7)
C(8) C(9) 1.362(8)
C(10) C(11) 1.353(9)
C(12) O(2) 1.223(9)
S(3) C(14) 1.709(6)
C(14) C(15) 1.364(8)
C(16) C(17) 1.394(8)
C(18) O(3) 1.213(8)
C(20) C(22) 1.507(8)
C(20) C(34) 1.521(9)
S(4) C(24) 1.723(7)
C(22) C(23) 1.396(9)
C(24) C(25) 1.460(9)
C(25) C(26) 1.489(10)
S(5) C(30) 1.693(6)
C(28) C(29) 1.402(8)
C(30) C(31) 1.467(9)
C(31) C(32) 1.535(9)
S(6) C(36) 1.748(6)
C(34) C(35) 1.431(10)
C(36) C(37) 1.439(12)
C(37) C(38) 1.489(10)
C(39) C(47) 1.513(10)
S(7) C(40) 1.702(6)
C(40) C(41) 1.387(9)
C(42) C(43) 1.371(8)
C(44) O(7) 1.224(8)
S(8) C(46) 1.704(8)
C(46) C(47) 1.359(9)
C(48) C(49) 1.361(11)
C(49) C(50) 1.479(11)
C(50) C(51) 1.493(10)
S(9) C(55) 1.714(6)
C(53) C(54) 1.422(8)
C(55) C(56) 1.472(9)
C(56) C(57) 1.493(10)
C(59) C(60) 1.36(2)
C(61) C(62) 1.37(2)
C(50) O(8) 1.209(11)
S(9) C(52) 1.688(6)
C(52) C(53) 1.349(9)
C(54) C(55) 1.374(9)
C(56) O(9) 1.224(9)
C(58) C(59) 1.47(2)
C(60) C(61) 1.35(2)
C(62) C(63) 1.38(2)
C(1) H(1) 1.080(8)
C(4) H(4) 1.080(8)
C(7) H(7B) 1.080(11)
C(8) H(8) 1.080(10)
C(13) H(13A) 1.080(10)
C(13) H(13C) 1.080(10)
C(16) H(16) 1.080(9)
C(19) H(19B) 1.080(10)
C(20) H(20) 1.080(9)
C(23) H(23) 1.080(9)
C(26) H(26B) 1.080(9)
C(27) H(27) 1.080(9)
C(32) H(32A) 1.080(8)
C(32) H(32C) 1.080(11)
C(35) H(35) 1.080(8)
C(38) H(38B) 1.080(10)
C(39) H(39) 1.080(7)
C(42) H(42) 1.080(9)
C(45) H(45B) 1.080(9)
C(46) H(46) 1.080(8)
C(51) H(51A) 1.080(12)
C(51) H(51C) 1.080(10)
C(54) H(54) 1.080(8)
C(57) H(57B) 1.080(10)
C(58) H(58A) 1.08(2)
C(58) H(58C) 1.08(2)
C(59) H(59B) 1.08(2)
C(60) H(60B) 1.08(2)
C(61) H(61B) 1.08(2)
C(62) H(62B) 1.08(2)
C(63) H(63B) 1.08(2)
C(2) H(2) 1.080(8)
C(7) H(7A) 1.080(8)
C(7) H(7C) 1.080(10)
C(10) H(10) 1.080(7)
C(13) H(13B) 1.080(9)
C(14) H(14) 1.080(9)
C(19) H(19A) 1.080(9)
C(19) H(19C) 1.080(8)
C(21) H(21) 1.080(9)
C(26) H(26A) 1.080(9)
C(26) H(26C) 1.080(12)
C(29) H(29) 1.080(8)
C(32) H(32B) 1.080(10)
C(33) H(33) 1.080(10)
C(38) H(38A) 1.080(11)
C(38) H(38C) 1.080(10)
C(40) H(40) 1.080(8)
C(45) H(45A) 1.080(9)
C(45) H(45C) 1.080(9)
C(48) H(48) 1.080(8)
C(51) H(51B) 1.080(11)
C(52) H(52) 1.080(8)
C(57) H(57A) 1.080(9)
C(57) H(57C) 1.080(10)
C(58) H(58B) 1.08(2)
C(59) H(59A) 1.08(2)
C(60) H(60A) 1.08(2)
C(61) H(61A) 1.08(2)
C(62) H(62A) 1.08(2)
C(63) H(63A) 1.08(2)
C(63) H(63C) 1.08(2)
